data_2220518
loop_
_publ_author_name
'Binzet, G\"un'
'Emen, Fatih Mehmet'
'Fl\"orke, Ulrich'
'Ye\,silkaynak, Tuncay'
'K\"ulc\"u, Nevzat'
'Arslan, Hakan'

_publ_section_title
;
 4-Chloro-<i>N</i>-[<i>N</i>-(6-methyl-2-pyridyl)carbamothioyl]benzamide
;
_journal_coeditor_code HG2444
_journal_issue 1
_journal_name_full 'Acta Crystallographica Section E'
_journal_page_first o81
_journal_page_last o82
_journal_paper_doi 10.1107/S1600536808041123
_journal_volume 65
_journal_year 2009
_chemical_formula_iupac 'C14 H12 Cl N3 O S'
_chemical_formula_moiety 'C14 H12 Cl N3 O S'
_chemical_formula_sum 'C14 H12 Cl N3 O S'
_chemical_formula_weight 305.78
_chemical_name_systematic
;
4-Chloro-<i>N</i>-[<i>N</i>-(6-methyl-2-pyridyl)carbamothioyl]benzamide
;
_space_group_IT_number 2
_symmetry_cell_setting triclinic
_symmetry_space_group_name_Hall '-P 1'
_symmetry_space_group_name_H-M 'P -1'
_atom_sites_solution_hydrogens geom
_atom_sites_solution_primary direct
_atom_sites_solution_secondary difmap
_cell_angle_alpha 80.810(7)
_cell_angle_beta 66.552(7)
_cell_angle_gamma 87.269(7)
_cell_formula_units_Z 2
_cell_length_a 8.255(3)
_cell_length_b 9.030(3)
_cell_length_c 9.957(3)
_cell_measurement_reflns_used 716
_cell_measurement_temperature 120(2)
_cell_measurement_theta_max 26.34
_cell_measurement_theta_min 2.28
_cell_volume 672.1(4)
_computing_cell_refinement 'SAINT (Bruker, 2002)'
_computing_data_collection 'SMART (Bruker, 2002)'
_computing_data_reduction 'SAINT (Bruker, 2002)'
_computing_molecular_graphics 'SHELXTL (Sheldrick, 2008)'
_computing_publication_material 'SHELXTL (Sheldrick, 2008)'
_computing_structure_refinement 'SHELXTL (Sheldrick, 2008)'
_computing_structure_solution 'SHELXTL (Sheldrick, 2008)'
_diffrn_ambient_temperature 120(2)
_diffrn_measured_fraction_theta_full 0.950
_diffrn_measured_fraction_theta_max 0.950
_diffrn_measurement_device_type 'Bruker SMART CCD area-detector'
_diffrn_measurement_method '\f and \w'
_diffrn_radiation_monochromator graphite
_diffrn_radiation_source 'sealed tube'
_diffrn_radiation_type MoK\a
_diffrn_radiation_wavelength 0.71073
_diffrn_reflns_av_R_equivalents 0.0999
_diffrn_reflns_av_sigmaI/netI 0.1203
_diffrn_reflns_limit_h_max 10
_diffrn_reflns_limit_h_min -10
_diffrn_reflns_limit_k_max 5
_diffrn_reflns_limit_k_min -11
_diffrn_reflns_limit_l_max 10
_diffrn_reflns_limit_l_min -12
_diffrn_reflns_number 3651
_diffrn_reflns_theta_full 26.37
_diffrn_reflns_theta_max 26.37
_diffrn_reflns_theta_min 2.26
_diffrn_standards_decay_% 0
_diffrn_standards_interval_time 430
_diffrn_standards_number 720
_exptl_absorpt_coefficient_mu 0.437
_exptl_absorpt_correction_T_max 0.9576
_exptl_absorpt_correction_T_min 0.9176
_exptl_absorpt_correction_type multi-scan
_exptl_absorpt_process_details '(SADABS; Bruker, 2002)'
_exptl_crystal_colour yellow
_exptl_crystal_density_diffrn 1.511
_exptl_crystal_density_method 'not measured'
_exptl_crystal_description prism
_exptl_crystal_F_000 316
_exptl_crystal_size_max 0.20
_exptl_crystal_size_mid 0.14
_exptl_crystal_size_min 0.10
_refine_diff_density_max 0.814
_refine_diff_density_min -0.503
_refine_ls_extinction_method none
_refine_ls_goodness_of_fit_ref 0.979
_refine_ls_hydrogen_treatment constr
_refine_ls_matrix_type full
_refine_ls_number_parameters 182
_refine_ls_number_reflns 2609
_refine_ls_number_restraints 0
_refine_ls_restrained_S_all 0.979
_refine_ls_R_factor_all 0.1217
_refine_ls_R_factor_gt 0.0773
_refine_ls_shift/su_max 0.000
_refine_ls_shift/su_mean 0.000
_refine_ls_structure_factor_coef Fsqd
_refine_ls_weighting_details 'calc w=1/[\s^2^(Fo^2^)+(0.1601P)^2^] where P=(Fo^2^+2Fc^2^)/3'
_refine_ls_weighting_scheme calc
_refine_ls_wR_factor_gt 0.1928
_refine_ls_wR_factor_ref 0.2662
_reflns_number_gt 1492
_reflns_number_total 2609
_reflns_threshold_expression I>2\s(I)
_cod_data_source_file hg2444.cif
_cod_data_source_block I
_cod_database_code 2220518
_cod_database_fobs_code 2220518

loop_
_symmetry_equiv_pos_as_xyz
'x, y, z'
'-x, -y, -z'

loop_
_atom_site_type_symbol
_atom_site_label
_atom_site_fract_x
_atom_site_fract_y
_atom_site_fract_z
_atom_site_U_iso_or_equiv
_atom_site_adp_type
_atom_site_calc_flag
_atom_site_refinement_flags
_atom_site_occupancy
_atom_site_disorder_assembly
_atom_site_disorder_group
Cl Cl1 -0.0760(2) -0.08311(16) 0.24521(19) 0.0469(5) Uani d . 1 . .
S S1 0.4068(2) 0.83271(15) 0.20068(15) 0.0316(5) Uani d . 1 . .
O O1 0.2334(6) 0.5331(4) 0.3623(4) 0.0370(10) Uani d . 1 . .
N N1 0.2869(6) 0.6040(5) 0.1158(5) 0.0296(11) Uani d . 1 . .
H H1B 0.2730 0.5725 0.0418 0.036 Uiso calc R 1 . .
N N2 0.4090(6) 0.8104(5) -0.0583(5) 0.0282(11) Uani d . 1 . .
H H2B 0.4462 0.9040 -0.0760 0.034 Uiso calc R 1 . .
N N3 0.3162(6) 0.6306(5) -0.1620(5) 0.0253(10) Uani d . 1 . .
C C1 0.0432(8) 0.2777(6) 0.3757(6) 0.0347(14) Uani d . 1 . .
H H1A 0.0183 0.3141 0.4662 0.042 Uiso calc R 1 . .
C C2 -0.0314(8) 0.1427(6) 0.3760(7) 0.0394(15) Uani d . 1 . .
H H2A -0.1122 0.0888 0.4661 0.047 Uiso calc R 1 . .
C C3 0.0122(8) 0.0878(6) 0.2450(6) 0.0322(13) Uani d . 1 . .
C C4 0.1259(8) 0.1664(6) 0.1110(6) 0.0365(15) Uani d . 1 . .
H H4A 0.1537 0.1280 0.0211 0.044 Uiso calc R 1 . .
C C5 0.1987(7) 0.3030(6) 0.1107(6) 0.0264(12) Uani d . 1 . .
H H5A 0.2783 0.3572 0.0201 0.032 Uiso calc R 1 . .
C C6 0.1558(7) 0.3597(5) 0.2407(6) 0.0258(12) Uani d . 1 . .
C C7 0.2278(7) 0.5061(6) 0.2497(6) 0.0272(12) Uani d . 1 . .
C C8 0.3644(6) 0.7438(5) 0.0850(6) 0.0208(11) Uani d . 1 . .
C C9 0.4067(7) 0.7576(6) -0.1828(6) 0.0261(12) Uani d . 1 . .
C C10 0.5010(7) 0.8375(6) -0.3213(6) 0.0291(13) Uani d . 1 . .
H H10A 0.5701 0.9232 -0.3321 0.035 Uiso calc R 1 . .
C C11 0.4925(8) 0.7902(6) -0.4435(6) 0.0316(13) Uani d . 1 . .
H H11A 0.5503 0.8463 -0.5394 0.038 Uiso calc R 1 . .
C C12 0.3987(7) 0.6598(6) -0.4245(6) 0.0287(13) Uani d . 1 . .
H H12A 0.3913 0.6251 -0.5071 0.034 Uiso calc R 1 . .
C C13 0.3156(7) 0.5806(6) -0.2823(6) 0.0229(12) Uani d . 1 . .
C C14 0.2159(8) 0.4360(6) -0.2553(7) 0.0322(13) Uani d . 1 . .
H H14A 0.2846 0.3515 -0.2327 0.048 Uiso calc R 1 . .
H H14B 0.1965 0.4249 -0.3441 0.048 Uiso calc R 1 . .
H H14C 0.1018 0.4375 -0.1715 0.048 Uiso calc R 1 . .

loop_
_atom_site_aniso_label
_atom_site_aniso_U_11
_atom_site_aniso_U_22
_atom_site_aniso_U_33
_atom_site_aniso_U_12
_atom_site_aniso_U_13
_atom_site_aniso_U_23
Cl1 0.0577(11) 0.0250(8) 0.0548(11) -0.0248(7) -0.0183(9) -0.0001(7)
S1 0.0473(10) 0.0223(7) 0.0274(8) -0.0173(6) -0.0164(7) -0.0004(6)
O1 0.053(3) 0.030(2) 0.029(2) -0.0182(19) -0.017(2) -0.0027(17)
N1 0.043(3) 0.023(2) 0.022(2) -0.019(2) -0.009(2) -0.0055(19)
N2 0.038(3) 0.020(2) 0.027(2) -0.0162(19) -0.013(2) -0.0017(18)
N3 0.024(2) 0.022(2) 0.034(3) -0.0071(18) -0.015(2) -0.0014(19)
C1 0.059(4) 0.022(3) 0.019(3) -0.015(3) -0.012(3) 0.004(2)
C2 0.045(4) 0.027(3) 0.034(3) -0.022(3) -0.003(3) 0.003(3)
C3 0.040(3) 0.022(3) 0.029(3) -0.019(2) -0.009(3) 0.005(2)
C4 0.064(4) 0.021(3) 0.024(3) -0.014(3) -0.017(3) 0.001(2)
C5 0.033(3) 0.020(3) 0.026(3) -0.013(2) -0.015(2) 0.007(2)
C6 0.030(3) 0.017(3) 0.030(3) -0.008(2) -0.013(3) 0.004(2)
C7 0.035(3) 0.020(3) 0.027(3) -0.009(2) -0.015(3) 0.002(2)
C8 0.020(3) 0.017(2) 0.029(3) 0.000(2) -0.016(2) 0.004(2)
C9 0.043(3) 0.017(3) 0.020(3) -0.009(2) -0.016(3) 0.004(2)
C10 0.036(3) 0.020(3) 0.032(3) -0.013(2) -0.015(3) 0.003(2)
C11 0.047(4) 0.020(3) 0.024(3) -0.013(2) -0.011(3) 0.001(2)
C12 0.036(3) 0.025(3) 0.024(3) -0.014(2) -0.010(2) -0.004(2)
C13 0.027(3) 0.021(3) 0.026(3) -0.004(2) -0.016(2) 0.001(2)
C14 0.042(3) 0.024(3) 0.038(3) -0.011(2) -0.022(3) -0.006(2)

loop_
_atom_type_symbol
_atom_type_description
_atom_type_scat_dispersion_real
_atom_type_scat_dispersion_imag
_atom_type_scat_source
C C 0.0033 0.0016 'International Tables Vol C Tables 4.2.6.8 and 6.1.1.4'
H H 0.0000 0.0000 'International Tables Vol C Tables 4.2.6.8 and 6.1.1.4'
N N 0.0061 0.0033 'International Tables Vol C Tables 4.2.6.8 and 6.1.1.4'
O O 0.0106 0.0060 'International Tables Vol C Tables 4.2.6.8 and 6.1.1.4'
S S 0.1246 0.1234 'International Tables Vol C Tables 4.2.6.8 and 6.1.1.4'
Cl Cl 0.1484 0.1585 'International Tables Vol C Tables 4.2.6.8 and 6.1.1.4'

loop_
_geom_angle_atom_site_label_1
_geom_angle_atom_site_label_2
_geom_angle_atom_site_label_3
_geom_angle_site_symmetry_1
_geom_angle_site_symmetry_3
_geom_angle
_geom_angle_publ_flag
C8 N1 C7 . . 128.0(4) ?
C8 N1 H1B . . 116.0 ?
C7 N1 H1B . . 116.0 ?
C8 N2 C9 . . 132.1(4) ?
C8 N2 H2B . . 113.9 ?
C9 N2 H2B . . 113.9 ?
C9 N3 C13 . . 118.0(5) ?
C2 C1 C6 . . 119.5(5) ?
C2 C1 H1A . . 120.2 ?
C6 C1 H1A . . 120.2 ?
C3 C2 C1 . . 119.7(5) ?
C3 C2 H2A . . 120.2 ?
C1 C2 H2A . . 120.2 ?
C2 C3 C4 . . 121.4(5) ?
C2 C3 Cl1 . . 119.9(4) ?
C4 C3 Cl1 . . 118.7(4) ?
C3 C4 C5 . . 118.8(5) ?
C3 C4 H4A . . 120.6 ?
C5 C4 H4A . . 120.6 ?
C6 C5 C4 . . 120.5(5) ?
C6 C5 H5A . . 119.8 ?
C4 C5 H5A . . 119.8 ?
C5 C6 C1 . . 120.1(5) ?
C5 C6 C7 . . 123.7(5) ?
C1 C6 C7 . . 116.2(5) ?
O1 C7 N1 . . 124.4(5) ?
O1 C7 C6 . . 122.3(5) ?
N1 C7 C6 . . 113.2(4) ?
N2 C8 N1 . . 113.5(4) ?
N2 C8 S1 . . 119.5(4) ?
N1 C8 S1 . . 127.1(4) ?
N3 C9 C10 . . 123.1(5) ?
N3 C9 N2 . . 118.5(5) ?
C10 C9 N2 . . 118.3(5) ?
C11 C10 C9 . . 118.6(5) ?
C11 C10 H10A . . 120.7 ?
C9 C10 H10A . . 120.7 ?
C10 C11 C12 . . 119.2(5) ?
C10 C11 H11A . . 120.4 ?
C12 C11 H11A . . 120.4 ?
C11 C12 C13 . . 118.8(5) ?
C11 C12 H12A . . 120.6 ?
C13 C12 H12A . . 120.6 ?
N3 C13 C12 . . 122.1(5) ?
N3 C13 C14 . . 116.7(5) ?
C12 C13 C14 . . 121.2(5) ?
C13 C14 H14A . . 109.5 ?
C13 C14 H14B . . 109.5 ?
H14A C14 H14B . . 109.5 ?
C13 C14 H14C . . 109.5 ?
H14A C14 H14C . . 109.5 ?
H14B C14 H14C . . 109.5 ?

loop_
_geom_bond_atom_site_label_1
_geom_bond_atom_site_label_2
_geom_bond_site_symmetry_2
_geom_bond_distance
_geom_bond_publ_flag
Cl1 C3 . 1.737(5) ?
S1 C8 . 1.655(5) ?
O1 C7 . 1.203(6) ?
N1 C8 . 1.376(6) ?
N1 C7 . 1.395(7) ?
N1 H1B . 0.8800 ?
N2 C8 . 1.364(6) ?
N2 C9 . 1.405(6) ?
N2 H2B . 0.8800 ?
N3 C9 . 1.341(6) ?
N3 C13 . 1.347(7) ?
C1 C2 . 1.391(7) ?
C1 C6 . 1.405(7) ?
C1 H1A . 0.9500 ?
C2 C3 . 1.375(8) ?
C2 H2A . 0.9500 ?
C3 C4 . 1.390(8) ?
C4 C5 . 1.396(7) ?
C4 H4A . 0.9500 ?
C5 C6 . 1.376(7) ?
C5 H5A . 0.9500 ?
C6 C7 . 1.504(7) ?
C9 C10 . 1.382(7) ?
C10 C11 . 1.379(7) ?
C10 H10A . 0.9500 ?
C11 C12 . 1.386(7) ?
C11 H11A . 0.9500 ?
C12 C13 . 1.392(7) ?
C12 H12A . 0.9500 ?
C13 C14 . 1.506(7) ?
C14 H14A . 0.9800 ?
C14 H14B . 0.9800 ?
C14 H14C . 0.9800 ?

loop_
_geom_hbond_atom_site_label_D
_geom_hbond_atom_site_label_H
_geom_hbond_atom_site_label_A
_geom_hbond_site_symmetry_A
_geom_hbond_distance_DH
_geom_hbond_distance_HA
_geom_hbond_distance_DA
_geom_hbond_angle_DHA
C12 H12A O1 1_554 0.95 2.42 3.303(7) 154
N2 H2B S1 2_675 0.88 2.61 3.464(5) 165
N1 H1B N3 . 0.88 1.90 2.651(7) 142

loop_
_geom_torsion_atom_site_label_1
_geom_torsion_atom_site_label_2
_geom_torsion_atom_site_label_3
_geom_torsion_atom_site_label_4
_geom_torsion_site_symmetry_1
_geom_torsion_site_symmetry_2
_geom_torsion_site_symmetry_3
_geom_torsion_site_symmetry_4
_geom_torsion
_geom_torsion_publ_flag
C6 C1 C2 C3 . . . . 3.0(10) ?
C1 C2 C3 C4 . . . . -1.9(10) ?
C1 C2 C3 Cl1 . . . . 178.3(5) ?
C2 C3 C4 C5 . . . . 0.9(10) ?
Cl1 C3 C4 C5 . . . . -179.3(4) ?
C3 C4 C5 C6 . . . . -1.2(9) ?
C4 C5 C6 C1 . . . . 2.3(9) ?
C4 C5 C6 C7 . . . . -179.8(5) ?
C2 C1 C6 C5 . . . . -3.3(9) ?
C2 C1 C6 C7 . . . . 178.7(5) ?
C8 N1 C7 O1 . . . . 1.7(9) ?
C8 N1 C7 C6 . . . . -177.9(5) ?
C5 C6 C7 O1 . . . . -157.3(6) ?
C1 C6 C7 O1 . . . . 20.7(8) ?
C5 C6 C7 N1 . . . . 22.3(8) ?
C1 C6 C7 N1 . . . . -159.7(5) ?
C9 N2 C8 N1 . . . . -7.2(8) ?
C9 N2 C8 S1 . . . . 172.4(5) ?
C7 N1 C8 N2 . . . . 179.3(5) ?
C7 N1 C8 S1 . . . . -0.3(8) ?
C13 N3 C9 C10 . . . . -1.1(8) ?
C13 N3 C9 N2 . . . . -179.7(4) ?
C8 N2 C9 N3 . . . . 14.9(9) ?
C8 N2 C9 C10 . . . . -163.8(5) ?
N3 C9 C10 C11 . . . . 4.4(9) ?
N2 C9 C10 C11 . . . . -177.0(5) ?
C9 C10 C11 C12 . . . . -3.7(8) ?
C10 C11 C12 C13 . . . . 0.1(9) ?
C9 N3 C13 C12 . . . . -2.8(8) ?
C9 N3 C13 C14 . . . . 178.7(5) ?
C11 C12 C13 N3 . . . . 3.3(8) ?
C11 C12 C13 C14 . . . . -178.3(5) ?

loop_
_cod_related_entry_id
_cod_related_entry_database
_cod_related_entry_code
1 ChemSpider 768969
